data_4080895
loop_
_publ_author_name
'L\"uning, Anna'
'Schur, Julia'
'Hamel, Laura'
'Ott, Ingo'
'Klein, Axel'

_publ_section_title
;
 Strong Cytotoxicity of Organometallic Platinum Complexes with Alkynyl
 Ligands
;
_journal_issue 13
_journal_name_full Organometallics
_journal_page_first 3662
_journal_paper_doi 10.1021/om400293u
_journal_volume 32
_journal_year 2013
_chemical_formula_sum 'C26 H26 Pt'
_chemical_formula_weight 533.56
_chemical_name_common '[(COD)Pt(CC(3Me)Ph)2]'
_chemical_name_systematic Bis((3-methylphenyl)ethynyl)(1,5-cyclooctadien)platinum(II)
_space_group_IT_number 13
_symmetry_cell_setting monoclinic
_symmetry_space_group_name_Hall '-P 2yc'
_symmetry_space_group_name_H-M 'P 1 2/c 1'
_atom_sites_solution_hydrogens geom
_atom_sites_solution_primary direct
_atom_sites_solution_secondary difmap
_audit_creation_method SHELXL-97
_cell_angle_alpha 90.00
_cell_angle_beta 100.068(14)
_cell_angle_gamma 90.00
_cell_formula_units_Z 2
_cell_length_a 11.0258(14)
_cell_length_b 7.9891(8)
_cell_length_c 11.8817(13)
_cell_measurement_temperature 293(2)
_cell_volume 1030.5(2)
_computing_cell_refinement 'X-AREA (STOE & Cie 2001)'
_computing_data_collection 'X-AREA (STOE & Cie 2001)'
_computing_data_reduction 'X-RED (STOE & Cie 2001)'
_computing_molecular_graphics 'Ortep-3 for Windows (Farrugia, 1997)'
_computing_publication_material 'WinGX publication routines (Farrugia, 1999)'
_computing_structure_refinement 'SHELXL-97 (Sheldrick, 1997)'
_computing_structure_solution 'SHELXS-97 (Sheldrick, 1990)'
_diffrn_ambient_temperature 293(2)
_diffrn_measured_fraction_theta_full 0.990
_diffrn_measured_fraction_theta_max 0.990
_diffrn_measurement_device_type 'STOE IPDS I'
_diffrn_measurement_method w-scan
_diffrn_radiation_monochromator graphite
_diffrn_radiation_source 'fine-focus sealed tube'
_diffrn_radiation_type MoK\a
_diffrn_radiation_wavelength 0.71073
_diffrn_reflns_av_R_equivalents 0.0547
_diffrn_reflns_av_sigmaI/netI 0.0388
_diffrn_reflns_limit_h_max 14
_diffrn_reflns_limit_h_min -14
_diffrn_reflns_limit_k_max 10
_diffrn_reflns_limit_k_min -10
_diffrn_reflns_limit_l_max 15
_diffrn_reflns_limit_l_min -15
_diffrn_reflns_number 9578
_diffrn_reflns_theta_full 28.14
_diffrn_reflns_theta_max 28.14
_diffrn_reflns_theta_min 2.55
_exptl_absorpt_coefficient_mu 6.815
_exptl_absorpt_correction_type psi-scan
_exptl_crystal_colour colourless
_exptl_crystal_density_diffrn 1.720
_exptl_crystal_density_method 'not measured'
_exptl_crystal_description cuboid
_exptl_crystal_F_000 520
_exptl_crystal_size_max 0.3
_exptl_crystal_size_mid 0.2
_exptl_crystal_size_min 0.2
_refine_diff_density_max 0.908
_refine_diff_density_min -1.216
_refine_diff_density_rms 0.135
_refine_ls_extinction_coef 0.0062(6)
_refine_ls_extinction_expression Fc^*^=kFc[1+0.001xFc^2^\l^3^/sin(2\q)]^-1/4^
_refine_ls_extinction_method SHELXL
_refine_ls_goodness_of_fit_ref 1.180
_refine_ls_hydrogen_treatment mixed
_refine_ls_matrix_type full
_refine_ls_number_parameters 124
_refine_ls_number_reflns 2503
_refine_ls_number_restraints 0
_refine_ls_restrained_S_all 1.180
_refine_ls_R_factor_all 0.0346
_refine_ls_R_factor_gt 0.0274
_refine_ls_shift/su_max 0.000
_refine_ls_shift/su_mean 0.000
_refine_ls_structure_factor_coef Fsqd
_refine_ls_weighting_details 'calc w=1/[\s^2^(Fo^2^)+(0.0296P)^2^+0.0000P] where P=(Fo^2^+2Fc^2^)/3'
_refine_ls_weighting_scheme calc
_refine_ls_wR_factor_gt 0.0629
_refine_ls_wR_factor_ref 0.0648
_reflns_number_gt 2182
_reflns_number_total 2503
_reflns_threshold_expression >2sigma(I)
_cod_data_source_file om400293u_si_002.cif
_cod_data_source_block XX
_cod_original_sg_symbol_H-M P2/c
_cod_database_code 4080895

loop_
_symmetry_equiv_pos_as_xyz
'x, y, z'
'-x, y, -z+1/2'
'-x, -y, -z'
'x, -y, z-1/2'

loop_
_atom_site_label
_atom_site_type_symbol
_atom_site_fract_x
_atom_site_fract_y
_atom_site_fract_z
_atom_site_U_iso_or_equiv
_atom_site_adp_type
_atom_site_occupancy
_atom_site_symmetry_multiplicity
_atom_site_calc_flag
_atom_site_refinement_flags
Pt1 Pt 0.5000 0.86911(3) 0.2500 0.03200(10) Uani 1 2 d S
C3 C 0.4771(5) 1.2115(6) 0.3713(4) 0.0454(11) Uani 1 1 d .
H3A H 0.5036 1.3091 0.3336 0.055 Uiso 1 1 calc R
H3B H 0.4722 1.2429 0.4492 0.055 Uiso 1 1 calc R
C2 C 0.5726(4) 1.0745(5) 0.3736(4) 0.0395(10) Uani 1 1 d .
H2 H 0.6073 1.0346 0.4505 0.047 Uiso 1 1 calc R
C4 C 0.6507(5) 1.1604(6) 0.1899(4) 0.0487(12) Uani 1 1 d .
H4A H 0.6909 1.0971 0.1372 0.058 Uiso 1 1 calc R
H4B H 0.6989 1.2607 0.2107 0.058 Uiso 1 1 calc R
C7 C 0.2546(4) 0.4656(5) 0.0469(4) 0.0396(10) Uani 1 1 d .
C12 C 0.2765(5) 0.4074(6) -0.0588(4) 0.0464(11) Uani 1 1 d .
H12 H 0.3456 0.4432 -0.0871 0.056 Uiso 1 1 calc R
C13 C -0.0401(6) 0.2320(7) 0.0738(7) 0.0699(17) Uani 1 1 d .
H13A H -0.0407 0.2823 0.1471 0.105 Uiso 1 1 calc R
H13B H -0.0355 0.1125 0.0820 0.105 Uiso 1 1 calc R
H13C H -0.1142 0.2616 0.0225 0.105 Uiso 1 1 calc R
C9 C 0.0697(5) 0.2940(6) 0.0267(5) 0.0477(12) Uani 1 1 d .
C8 C 0.1510(4) 0.4068(5) 0.0883(4) 0.0427(10) Uani 1 1 d .
H8 H 0.1363 0.4443 0.1588 0.051 Uiso 1 1 calc R
C1 C 0.6507(4) 1.0573(5) 0.2955(4) 0.0396(10) Uani 1 1 d .
H1 H 0.7310 1.0085 0.3273 0.048 Uiso 1 1 calc R
C11 C 0.1951(6) 0.2965(7) -0.1206(5) 0.0588(14) Uani 1 1 d .
H11 H 0.2092 0.2581 -0.1911 0.071 Uiso 1 1 calc R
C5 C 0.3976(4) 0.6927(6) 0.1646(4) 0.0406(10) Uani 1 1 d .
C6 C 0.3339(5) 0.5875(6) 0.1108(4) 0.0435(10) Uani 1 1 d .
C10 C 0.0924(6) 0.2417(6) -0.0787(5) 0.0599(15) Uani 1 1 d .
H10 H 0.0377 0.1683 -0.1222 0.072 Uiso 1 1 calc R

loop_
_atom_site_aniso_label
_atom_site_aniso_U_11
_atom_site_aniso_U_22
_atom_site_aniso_U_33
_atom_site_aniso_U_23
_atom_site_aniso_U_13
_atom_site_aniso_U_12
Pt1 0.03658(14) 0.03005(13) 0.03052(13) 0.000 0.00903(8) 0.000
C3 0.065(3) 0.043(2) 0.032(2) -0.002(2) 0.019(2) -0.001(2)
C2 0.054(3) 0.0361(19) 0.028(2) -0.0005(17) 0.0047(19) -0.0054(19)
C4 0.057(3) 0.047(2) 0.046(3) -0.004(2) 0.019(2) -0.015(2)
C7 0.045(3) 0.0323(19) 0.041(2) 0.0011(18) 0.0075(19) 0.0039(18)
C12 0.054(3) 0.042(2) 0.046(3) -0.002(2) 0.015(2) -0.002(2)
C13 0.056(4) 0.061(3) 0.094(5) 0.014(3) 0.018(3) -0.012(3)
C9 0.045(3) 0.039(2) 0.056(3) 0.006(2) 0.001(2) -0.005(2)
C8 0.049(3) 0.037(2) 0.042(2) 0.004(2) 0.0069(19) 0.0035(19)
C1 0.039(2) 0.037(2) 0.043(3) -0.0056(19) 0.0066(19) -0.0049(18)
C11 0.080(4) 0.052(3) 0.043(3) -0.013(2) 0.008(3) -0.003(3)
C5 0.043(2) 0.040(2) 0.041(2) 0.002(2) 0.015(2) 0.003(2)
C6 0.049(3) 0.040(2) 0.042(2) -0.004(2) 0.011(2) -0.002(2)
C10 0.068(4) 0.043(2) 0.064(4) -0.006(3) -0.003(3) -0.017(2)

loop_
_atom_type_symbol
_atom_type_description
_atom_type_scat_dispersion_real
_atom_type_scat_dispersion_imag
_atom_type_scat_source
C C 0.0033 0.0016 'International Tables Vol C Tables 4.2.6.8 and 6.1.1.4'
H H 0.0000 0.0000 'International Tables Vol C Tables 4.2.6.8 and 6.1.1.4'
Pt Pt -1.7033 8.3905 'International Tables Vol C Tables 4.2.6.8 and 6.1.1.4'

loop_
_geom_angle_atom_site_label_1
_geom_angle_atom_site_label_2
_geom_angle_atom_site_label_3
_geom_angle
_geom_angle_site_symmetry_1
_geom_angle_site_symmetry_3
C5 Pt1 C5 88.8(3) . 2_655
C5 Pt1 C1 159.91(18) . .
C5 Pt1 C1 91.24(19) 2_655 .
C5 Pt1 C1 91.24(19) . 2_655
C5 Pt1 C1 159.91(18) 2_655 2_655
C1 Pt1 C1 95.5(2) . 2_655
C5 Pt1 C2 164.11(17) . .
C5 Pt1 C2 94.50(18) 2_655 .
C1 Pt1 C2 35.76(17) . .
C1 Pt1 C2 80.35(17) 2_655 .
C5 Pt1 C2 94.50(18) . 2_655
C5 Pt1 C2 164.11(17) 2_655 2_655
C1 Pt1 C2 80.35(17) . 2_655
C1 Pt1 C2 35.76(17) 2_655 2_655
C2 Pt1 C2 86.6(2) . 2_655
C2 C3 C4 113.4(4) . 2_655
C1 C2 C3 125.0(4) . .
C1 C2 Pt1 71.4(3) . .
C3 C2 Pt1 110.3(3) . .
C1 C4 C3 114.3(4) . 2_655
C12 C7 C8 118.9(4) . .
C12 C7 C6 121.0(4) . .
C8 C7 C6 120.1(4) . .
C11 C12 C7 119.5(5) . .
C10 C9 C8 118.2(5) . .
C10 C9 C13 121.5(5) . .
C8 C9 C13 120.4(6) . .
C9 C8 C7 121.6(5) . .
C2 C1 C4 126.8(4) . .
C2 C1 Pt1 72.8(3) . .
C4 C1 Pt1 106.0(3) . .
C12 C11 C10 120.6(5) . .
C6 C5 Pt1 178.6(5) . .
C5 C6 C7 178.1(5) . .
C9 C10 C11 121.2(5) . .

loop_
_geom_bond_atom_site_label_1
_geom_bond_atom_site_label_2
_geom_bond_distance
_geom_bond_site_symmetry_2
Pt1 C5 1.972(5) .
Pt1 C5 1.972(5) 2_655
Pt1 C1 2.236(4) .
Pt1 C1 2.236(4) 2_655
Pt1 C2 2.253(4) .
Pt1 C2 2.253(4) 2_655
C3 C2 1.516(7) .
C3 C4 1.523(7) 2_655
C2 C1 1.378(6) .
C4 C1 1.500(7) .
C4 C3 1.523(7) 2_655
C7 C12 1.400(7) .
C7 C8 1.401(7) .
C7 C6 1.435(7) .
C12 C11 1.378(8) .
C13 C9 1.504(8) .
C9 C10 1.383(8) .
C9 C8 1.386(7) .
C11 C10 1.386(9) .
C5 C6 1.204(7) .
